data_1577433
loop_
_publ_author_name
'Chen, Jun-Jie'
'Tang, Yi-Hui'
'Bai, Pei-Yuan'
'Huang, Huan-Ming'

_publ_section_title
;
 Dearomative [2+2] Photocycloaddition to Difluoro Bicyclo[2.1.1]hexane
 Bioisosteres
;
_journal_name_full 'Chemical Science'
_journal_paper_doi 10.1039/D6SC03721F
_journal_year 2026
_chemical_formula_moiety 'C22 H18 F2 O4 S'
_chemical_formula_sum 'C22 H18 F2 O4 S'
_chemical_formula_weight 416.42
_space_group_crystal_system monoclinic
_space_group_IT_number 14
_space_group_name_Hall '-P 2ybc'
_space_group_name_H-M_alt 'P 1 21/c 1'
_atom_sites_solution_hydrogens geom
_atom_sites_solution_primary dual
_audit_creation_date 2025-09-18
_audit_creation_method
;
Olex2 1.5
(compiled 2025.07.13 svn.rb7424aed for OlexSys, GUI svn.r7314)
;
_audit_update_record
;
2026-03-25 deposited with the CCDC.	2026-06-23 downloaded from the CCDC.
;
_cell_angle_alpha 90
_cell_angle_beta 105.426(2)
_cell_angle_gamma 90
_cell_formula_units_Z 4
_cell_length_a 18.5568(9)
_cell_length_b 7.5652(3)
_cell_length_c 14.0361(7)
_cell_measurement_reflns_used 9908
_cell_measurement_temperature 202.00
_cell_measurement_theta_max 56.80
_cell_measurement_theta_min 4.30
_cell_volume 1899.48(15)
_computing_cell_refinement 'SAINT V8.40A (Bruker, 2019)'
_computing_data_reduction 'SAINT V8.40A (Bruker, 2019)'
_computing_molecular_graphics 'Olex2 1.5 (Dolomanov et al., 2009)'
_computing_publication_material 'Olex2 1.5 (Dolomanov et al., 2009)'
_computing_structure_refinement 'SHELXL 2018/3 (Sheldrick, 2015)'
_computing_structure_solution 'SHELXT 2018/2 (Sheldrick, 2018)'
_diffrn_ambient_temperature 202.00
_diffrn_measured_fraction_theta_full 1.000
_diffrn_measured_fraction_theta_max 0.999
_diffrn_measurement_device_type 'Bruker APEX-II CCD'
_diffrn_measurement_method '\f and \w scans'
_diffrn_radiation_type GaK\a
_diffrn_radiation_wavelength 1.34138
_diffrn_reflns_av_R_equivalents 0.0544
_diffrn_reflns_av_unetI/netI 0.0342
_diffrn_reflns_Laue_measured_fraction_full 1.000
_diffrn_reflns_Laue_measured_fraction_max 0.999
_diffrn_reflns_limit_h_max 23
_diffrn_reflns_limit_h_min -23
_diffrn_reflns_limit_k_max 9
_diffrn_reflns_limit_k_min -8
_diffrn_reflns_limit_l_max 17
_diffrn_reflns_limit_l_min -17
_diffrn_reflns_number 22936
_diffrn_reflns_point_group_measured_fraction_full 1.000
_diffrn_reflns_point_group_measured_fraction_max 0.999
_diffrn_reflns_theta_full 53.594
_diffrn_reflns_theta_max 57.048
_diffrn_reflns_theta_min 2.149
_diffrn_source_current 3.57
_diffrn_source_power 0.24947159999999996
_diffrn_source_voltage 69.88
_diffrn_standards_number 0
_exptl_absorpt_coefficient_mu 1.257
_exptl_absorpt_correction_T_max 0.7512
_exptl_absorpt_correction_T_min 0.6369
_exptl_absorpt_correction_type none
_exptl_absorpt_process_details
;
SADABS-2016/2 (Bruker,2016/2) was used for absorption correction.
wR2(int) was 0.1543 before and 0.0536 after correction.
The Ratio of minimum to maximum transmission is 0.8478.
The \l/2 correction factor is Not present.
;
_exptl_crystal_colour 'clear light colourless'
_exptl_crystal_colour_lustre clear
_exptl_crystal_colour_modifier light
_exptl_crystal_colour_primary colourless
_exptl_crystal_density_diffrn 1.456
_exptl_crystal_description block
_exptl_crystal_F_000 864
_exptl_crystal_size_max 0.1
_exptl_crystal_size_mid 0.1
_exptl_crystal_size_min 0.1
_refine_diff_density_max 0.277
_refine_diff_density_min -0.253
_refine_diff_density_rms 0.045
_refine_ls_extinction_method none
_refine_ls_goodness_of_fit_ref 1.043
_refine_ls_hydrogen_treatment constr
_refine_ls_matrix_type full
_refine_ls_number_parameters 264
_refine_ls_number_reflns 3891
_refine_ls_number_restraints 0
_refine_ls_restrained_S_all 1.043
_refine_ls_R_factor_all 0.0455
_refine_ls_R_factor_gt 0.0344
_refine_ls_shift/su_max 0.000
_refine_ls_shift/su_mean 0.000
_refine_ls_structure_factor_coef Fsqd
_refine_ls_weighting_details 'w=1/[\s^2^(Fo^2^)+(0.0492P)^2^+0.4207P] where P=(Fo^2^+2Fc^2^)/3'
_refine_ls_weighting_scheme calc
_refine_ls_wR_factor_gt 0.0887
_refine_ls_wR_factor_ref 0.0934
_reflns_Friedel_coverage 0.000
_reflns_number_gt 3286
_reflns_number_total 3891
_reflns_threshold_expression 'I > 2\s(I)'
_cod_data_source_file d6sc03721f2.cif
_cod_data_source_block cjj_20250918_0ma
_cod_database_code 1577433
_shelx_shelxl_version_number 2018/3
_shelx_space_group_comment
;
The symmetry employed for this shelxl refinement is uniquely defined
by the following loop, which should always be used as a source of
symmetry information in preference to the above space-group names.
They are only intended as comments.
;
_shelx_estimated_absorpt_t_max 0.885
_shelx_estimated_absorpt_t_min 0.885
_olex2_refinement_description
;
1. Fixed Uiso
 At 1.2 times of:
  All C(H) groups, All C(H,H) groups
 At 1.5 times of:
  All C(H,H,H) groups
2.a Ternary CH refined with riding coordinates:
 C00B(H00C)
2.b Secondary CH2 refined with riding coordinates:
 C00A(H00A,H00B)
2.c Aromatic/amide H refined with riding coordinates:
 C00C(H00D), C00K(H00K), C00M(H00M), C00N(H00N), C00O(H00O), C00P(H00P),
 C00Q(H00Q), C00R(H00R), C00S(H00S)
2.d Idealised Me refined as rotating group:
 C00L(H00E,H00F,H00G), C00T(H00H,H00I,H00J)
;
_olex2_submission_special_instructions 'No special instructions were received'

loop_
_space_group_symop_operation_xyz
'x, y, z'
'-x, y+1/2, -z+1/2'
'-x, -y, -z'
'x, -y-1/2, z-1/2'

loop_
_atom_site_label
_atom_site_type_symbol
_atom_site_fract_x
_atom_site_fract_y
_atom_site_fract_z
_atom_site_U_iso_or_equiv
_atom_site_adp_type
_atom_site_occupancy
_atom_site_site_symmetry_order
_atom_site_calc_flag
_atom_site_refinement_flags_posn
_atom_site_refinement_flags_adp
_atom_site_refinement_flags_occupancy
_atom_site_disorder_assembly
_atom_site_disorder_group
S001 S 0.12205(2) 0.14593(5) 0.62757(3) 0.03736(12) Uani 1 1 d . . . . .
F002 F 0.26279(5) 0.48865(11) 0.61344(6) 0.0369(2) Uani 1 1 d . . . . .
F003 F 0.28428(6) 0.27662(12) 0.71943(6) 0.0395(2) Uani 1 1 d . . . . .
O004 O 0.10292(6) 0.50981(13) 0.51429(8) 0.0325(2) Uani 1 1 d . . . . .
O005 O 0.16701(7) 0.60042(15) 0.40826(9) 0.0423(3) Uani 1 1 d . . . . .
O006 O 0.13934(7) 0.04949(15) 0.35427(9) 0.0453(3) Uani 1 1 d . . . . .
O007 O 0.05695(7) 0.26467(19) 0.34653(10) 0.0550(4) Uani 1 1 d . . . . .
C008 C 0.17701(8) 0.29573(18) 0.46205(10) 0.0268(3) Uani 1 1 d . . . . .
C009 C 0.30065(8) 0.20132(19) 0.55667(10) 0.0288(3) Uani 1 1 d . . . . .
C00A C 0.25996(8) 0.28047(19) 0.45402(10) 0.0279(3) Uani 1 1 d . . . . .
H00A H 0.263432 0.200642 0.399522 0.033 Uiso 1 1 calc R U . . .
H00B H 0.280541 0.397665 0.444021 0.033 Uiso 1 1 calc R U . . .
C00B C 0.24320(8) 0.05006(19) 0.56143(10) 0.0287(3) Uani 1 1 d . . . . .
H00C H 0.227294 -0.018494 0.498398 0.034 Uiso 1 1 calc R U . . .
C00C C 0.42539(9) 0.2378(2) 0.52283(11) 0.0332(3) Uani 1 1 d . . . . .
H00D H 0.400859 0.290552 0.461331 0.040 Uiso 1 1 calc R U . . .
C00D C 0.14963(8) 0.48726(19) 0.45795(10) 0.0299(3) Uani 1 1 d . . . . .
C00E C 0.18985(8) 0.20896(19) 0.56448(10) 0.0281(3) Uani 1 1 d . . . . .
C00F C 0.50444(9) 0.2221(2) 0.54957(12) 0.0349(3) Uani 1 1 d . . . . .
C00G C 0.26153(9) 0.30774(19) 0.62094(10) 0.0308(3) Uani 1 1 d . . . . .
C00H C 0.11733(8) 0.2024(2) 0.38115(10) 0.0300(3) Uani 1 1 d . . . . .
C00I C 0.38364(8) 0.17899(19) 0.58329(11) 0.0313(3) Uani 1 1 d . . . . .
C00J C 0.54063(9) 0.1425(2) 0.64125(12) 0.0378(4) Uani 1 1 d . . . . .
C00K C 0.24122(9) -0.0586(2) 0.64990(11) 0.0363(3) Uani 1 1 d . . . . .
H00K H 0.278684 -0.142821 0.678540 0.044 Uiso 1 1 calc R U . . .
C00L C 0.06663(10) 0.6808(2) 0.50536(13) 0.0394(4) Uani 1 1 d . . . . .
H00E H 0.033756 0.694402 0.438426 0.059 Uiso 1 1 calc R U . . .
H00F H 0.104583 0.774218 0.518116 0.059 Uiso 1 1 calc R U . . .
H00G H 0.037003 0.689491 0.553478 0.059 Uiso 1 1 calc R U . . .
C00M C 0.42040(10) 0.0957(2) 0.67430(12) 0.0392(4) Uani 1 1 d . . . . .
H00M H 0.391881 0.052087 0.716293 0.047 Uiso 1 1 calc R U . . .
C00N C 0.49631(10) 0.0784(2) 0.70149(12) 0.0431(4) Uani 1 1 d . . . . .
H00N H 0.519885 0.021954 0.762249 0.052 Uiso 1 1 calc R U . . .
C00O C 0.18290(11) -0.0272(2) 0.68477(12) 0.0412(4) Uani 1 1 d . . . . .
H00O H 0.174003 -0.094038 0.737809 0.049 Uiso 1 1 calc R U . . .
C00P C 0.54809(10) 0.2833(2) 0.48825(15) 0.0447(4) Uani 1 1 d . . . . .
H00P H 0.524362 0.335038 0.426164 0.054 Uiso 1 1 calc R U . . .
C00Q C 0.61960(10) 0.1308(2) 0.66859(14) 0.0480(4) Uani 1 1 d . . . . .
H00Q H 0.644554 0.078311 0.729997 0.058 Uiso 1 1 calc R U . . .
C00R C 0.62457(10) 0.2690(3) 0.51724(17) 0.0514(5) Uani 1 1 d . . . . .
H00R H 0.653359 0.310818 0.475131 0.062 Uiso 1 1 calc R U . . .
C00S C 0.66031(10) 0.1933(3) 0.60845(16) 0.0526(5) Uani 1 1 d . . . . .
H00S H 0.713303 0.185532 0.628460 0.063 Uiso 1 1 calc R U . . .
C00T C 0.08408(12) -0.0452(2) 0.27822(14) 0.0568(6) Uani 1 1 d . . . . .
H00H H 0.077307 0.014997 0.214628 0.085 Uiso 1 1 calc R U . . .
H00I H 0.036378 -0.048038 0.295757 0.085 Uiso 1 1 calc R U . . .
H00J H 0.101367 -0.166387 0.273107 0.085 Uiso 1 1 calc R U . . .

loop_
_atom_site_aniso_label
_atom_site_aniso_U_11
_atom_site_aniso_U_22
_atom_site_aniso_U_33
_atom_site_aniso_U_23
_atom_site_aniso_U_13
_atom_site_aniso_U_12
S001 0.0454(2) 0.0358(2) 0.0372(2) 0.00269(16) 0.02187(17) 0.00130(16)
F002 0.0489(5) 0.0265(4) 0.0329(5) -0.0035(3) 0.0068(4) -0.0029(4)
F003 0.0559(6) 0.0401(5) 0.0195(4) -0.0019(3) 0.0047(4) -0.0023(4)
O004 0.0369(5) 0.0277(5) 0.0359(5) 0.0000(4) 0.0151(4) 0.0044(4)
O005 0.0538(7) 0.0344(6) 0.0446(6) 0.0130(5) 0.0237(5) 0.0104(5)
O006 0.0470(7) 0.0311(6) 0.0439(6) -0.0094(5) -0.0118(5) 0.0077(5)
O007 0.0374(7) 0.0721(9) 0.0466(7) -0.0205(6) -0.0043(5) 0.0179(6)
C008 0.0310(7) 0.0265(7) 0.0241(6) 0.0005(5) 0.0091(5) 0.0029(6)
C009 0.0329(7) 0.0285(7) 0.0233(6) 0.0004(5) 0.0046(5) 0.0005(6)
C00A 0.0290(7) 0.0307(7) 0.0238(6) 0.0015(5) 0.0068(5) 0.0021(6)
C00B 0.0326(7) 0.0275(7) 0.0250(6) 0.0000(6) 0.0060(5) 0.0026(6)
C00C 0.0324(8) 0.0325(8) 0.0312(7) 0.0024(6) 0.0026(6) 0.0029(6)
C00D 0.0330(7) 0.0301(7) 0.0268(7) 0.0014(6) 0.0083(6) 0.0035(6)
C00E 0.0345(7) 0.0274(7) 0.0233(6) -0.0004(5) 0.0093(6) 0.0019(6)
C00F 0.0337(8) 0.0286(7) 0.0396(8) -0.0042(6) 0.0047(6) 0.0017(6)
C00G 0.0419(8) 0.0267(7) 0.0218(6) 0.0007(5) 0.0052(6) -0.0004(6)
C00H 0.0308(7) 0.0351(8) 0.0239(6) 0.0022(6) 0.0071(5) 0.0030(6)
C00I 0.0332(8) 0.0292(7) 0.0278(7) -0.0013(6) 0.0014(6) 0.0009(6)
C00J 0.0355(8) 0.0333(8) 0.0380(8) -0.0083(6) -0.0020(6) 0.0049(6)
C00K 0.0472(9) 0.0287(7) 0.0302(7) 0.0049(6) 0.0056(6) 0.0008(7)
C00L 0.0408(9) 0.0295(8) 0.0506(9) -0.0025(7) 0.0168(7) 0.0075(7)
C00M 0.0420(9) 0.0432(9) 0.0286(7) 0.0040(7) 0.0028(6) 0.0028(7)
C00N 0.0451(9) 0.0463(9) 0.0292(8) 0.0022(7) -0.0051(7) 0.0096(8)
C00O 0.0577(10) 0.0348(8) 0.0327(8) 0.0075(6) 0.0151(7) -0.0031(7)
C00P 0.0396(9) 0.0407(9) 0.0541(10) 0.0013(8) 0.0129(8) 0.0023(7)
C00Q 0.0381(9) 0.0486(10) 0.0474(10) -0.0131(8) -0.0059(7) 0.0101(8)
C00R 0.0398(10) 0.0457(10) 0.0715(13) -0.0092(9) 0.0197(9) -0.0011(8)
C00S 0.0310(8) 0.0529(11) 0.0688(12) -0.0228(10) 0.0042(8) 0.0034(8)
C00T 0.0692(13) 0.0351(9) 0.0462(10) -0.0066(8) -0.0195(9) -0.0032(9)

loop_
_atom_type_symbol
_atom_type_description
_atom_type_scat_dispersion_real
_atom_type_scat_dispersion_imag
_atom_type_scat_source
C C 0.0137 0.0067 'International Tables Vol C Tables 4.2.6.8 and 6.1.1.4'
H H 0.0000 0.0000 'International Tables Vol C Tables 4.2.6.8 and 6.1.1.4'
F F 0.0583 0.0400 'International Tables Vol C Tables 4.2.6.8 and 6.1.1.4'
O O 0.0389 0.0241 'International Tables Vol C Tables 4.2.6.8 and 6.1.1.4'
S S 0.2925 0.4295 'International Tables Vol C Tables 4.2.6.8 and 6.1.1.4'

loop_
_geom_angle_atom_site_label_1
_geom_angle_atom_site_label_2
_geom_angle_atom_site_label_3
_geom_angle
_geom_angle_site_symmetry_1
_geom_angle_site_symmetry_3
_geom_angle_publ_flag
C00O S001 C00E 88.50(7) . . ?
C00D O004 C00L 115.11(12) . . ?
C00H O006 C00T 115.54(13) . . ?
C00D C008 C00A 112.76(12) . . ?
C00D C008 C00E 113.93(11) . . ?
C00D C008 C00H 103.96(11) . . ?
C00E C008 C00A 97.11(11) . . ?
C00H C008 C00A 116.12(11) . . ?
C00H C008 C00E 113.41(12) . . ?
C00A C009 C00B 98.71(11) . . ?
C00G C009 C00A 98.86(11) . . ?
C00G C009 C00B 85.69(11) . . ?
C00I C009 C00A 119.23(12) . . ?
C00I C009 C00B 124.78(12) . . ?
C00I C009 C00G 122.10(12) . . ?
C008 C00A H00A 111.4 . . ?
C008 C00A H00B 111.4 . . ?
C009 C00A C008 101.78(11) . . ?
C009 C00A H00A 111.4 . . ?
C009 C00A H00B 111.4 . . ?
H00A C00A H00B 109.3 . . ?
C009 C00B H00C 112.5 . . ?
C00E C00B C009 83.31(10) . . ?
C00E C00B H00C 112.5 . . ?
C00K C00B C009 126.80(12) . . ?
C00K C00B H00C 112.5 . . ?
C00K C00B C00E 104.10(12) . . ?
C00F C00C H00D 119.2 . . ?
C00I C00C H00D 119.2 . . ?
C00I C00C C00F 121.68(14) . . ?
O004 C00D C008 111.16(12) . . ?
O005 C00D O004 124.87(14) . . ?
O005 C00D C008 123.95(13) . . ?
C008 C00E S001 128.49(11) . . ?
C008 C00E C00B 104.11(11) . . ?
C008 C00E C00G 99.83(11) . . ?
C00B C00E S001 110.05(10) . . ?
C00G C00E S001 119.88(10) . . ?
C00G C00E C00B 85.47(11) . . ?
C00J C00F C00C 118.85(15) . . ?
C00P C00F C00C 122.21(15) . . ?
C00P C00F C00J 118.94(16) . . ?
F002 C00G C009 117.33(12) . . ?
F002 C00G C00E 118.15(12) . . ?
F003 C00G F002 104.15(11) . . ?
F003 C00G C009 116.28(12) . . ?
F003 C00G C00E 115.52(12) . . ?
C009 C00G C00E 85.52(10) . . ?
O006 C00H C008 113.58(12) . . ?
O007 C00H O006 124.07(15) . . ?
O007 C00H C008 122.36(14) . . ?
C00C C00I C009 121.64(13) . . ?
C00C C00I C00M 119.03(15) . . ?
C00M C00I C009 119.32(14) . . ?
C00N C00J C00F 118.58(15) . . ?
C00N C00J C00Q 122.80(16) . . ?
C00Q C00J C00F 118.63(17) . . ?
C00B C00K H00K 122.9 . . ?
C00O C00K C00B 114.30(14) . . ?
C00O C00K H00K 122.9 . . ?
O004 C00L H00E 109.5 . . ?
O004 C00L H00F 109.5 . . ?
O004 C00L H00G 109.5 . . ?
H00E C00L H00F 109.5 . . ?
H00E C00L H00G 109.5 . . ?
H00F C00L H00G 109.5 . . ?
C00I C00M H00M 119.8 . . ?
C00N C00M C00I 120.38(16) . . ?
C00N C00M H00M 119.8 . . ?
C00J C00N H00N 119.3 . . ?
C00M C00N C00J 121.44(15) . . ?
C00M C00N H00N 119.3 . . ?
S001 C00O H00O 121.6 . . ?
C00K C00O S001 116.72(12) . . ?
C00K C00O H00O 121.6 . . ?
C00F C00P H00P 119.6 . . ?
C00R C00P C00F 120.71(18) . . ?
C00R C00P H00P 119.6 . . ?
C00J C00Q H00Q 119.5 . . ?
C00S C00Q C00J 121.09(17) . . ?
C00S C00Q H00Q 119.5 . . ?
C00P C00R H00R 119.8 . . ?
C00P C00R C00S 120.31(19) . . ?
C00S C00R H00R 119.8 . . ?
C00Q C00S C00R 120.32(17) . . ?
C00Q C00S H00S 119.8 . . ?
C00R C00S H00S 119.8 . . ?
O006 C00T H00H 109.5 . . ?
O006 C00T H00I 109.5 . . ?
O006 C00T H00J 109.5 . . ?
H00H C00T H00I 109.5 . . ?
H00H C00T H00J 109.5 . . ?
H00I C00T H00J 109.5 . . ?

loop_
_geom_bond_atom_site_label_1
_geom_bond_atom_site_label_2
_geom_bond_distance
_geom_bond_site_symmetry_2
_geom_bond_publ_flag
S001 C00E 1.7853(15) . ?
S001 C00O 1.7758(18) . ?
F002 C00G 1.3734(17) . ?
F003 C00G 1.3543(16) . ?
O004 C00D 1.3306(18) . ?
O004 C00L 1.4483(18) . ?
O005 C00D 1.2013(18) . ?
O006 C00H 1.3148(19) . ?
O006 C00T 1.4568(19) . ?
O007 C00H 1.1934(19) . ?
C008 C00A 1.5774(19) . ?
C008 C00D 1.531(2) . ?
C008 C00E 1.5404(18) . ?
C008 C00H 1.531(2) . ?
C009 C00A 1.5575(18) . ?
C009 C00B 1.577(2) . ?
C009 C00G 1.529(2) . ?
C009 C00I 1.495(2) . ?
C00A H00A 0.9900 . ?
C00A H00B 0.9900 . ?
C00B H00C 1.0000 . ?
C00B C00E 1.565(2) . ?
C00B C00K 1.498(2) . ?
C00C H00D 0.9500 . ?
C00C C00F 1.419(2) . ?
C00C C00I 1.367(2) . ?
C00E C00G 1.548(2) . ?
C00F C00J 1.418(2) . ?
C00F C00P 1.408(3) . ?
C00I C00M 1.425(2) . ?
C00J C00N 1.413(3) . ?
C00J C00Q 1.416(2) . ?
C00K H00K 0.9500 . ?
C00K C00O 1.322(2) . ?
C00L H00E 0.9800 . ?
C00L H00F 0.9800 . ?
C00L H00G 0.9800 . ?
C00M H00M 0.9500 . ?
C00M C00N 1.364(2) . ?
C00N H00N 0.9500 . ?
C00O H00O 0.9500 . ?
C00P H00P 0.9500 . ?
C00P C00R 1.373(3) . ?
C00Q H00Q 0.9500 . ?
C00Q C00S 1.359(3) . ?
C00R H00R 0.9500 . ?
C00R C00S 1.398(3) . ?
C00S H00S 0.9500 . ?
C00T H00H 0.9800 . ?
C00T H00I 0.9800 . ?
C00T H00J 0.9800 . ?

loop_
_geom_torsion_atom_site_label_1
_geom_torsion_atom_site_label_2
_geom_torsion_atom_site_label_3
_geom_torsion_atom_site_label_4
_geom_torsion
_geom_torsion_site_symmetry_1
_geom_torsion_site_symmetry_2
_geom_torsion_site_symmetry_3
_geom_torsion_site_symmetry_4
_geom_torsion_publ_flag
S001 C00E C00G F002 -97.35(14) . . . . ?
S001 C00E C00G F003 26.89(17) . . . . ?
S001 C00E C00G C009 143.94(10) . . . . ?
C008 C00E C00G F002 48.54(15) . . . . ?
C008 C00E C00G F003 172.78(12) . . . . ?
C008 C00E C00G C009 -70.17(11) . . . . ?
C009 C00B C00E S001 -152.57(9) . . . . ?
C009 C00B C00E C008 66.65(11) . . . . ?
C009 C00B C00E C00G -32.37(9) . . . . ?
C009 C00B C00K C00O 111.54(18) . . . . ?
C009 C00I C00M C00N -178.14(15) . . . . ?
C00A C008 C00D O004 -146.20(12) . . . . ?
C00A C008 C00D O005 35.4(2) . . . . ?
C00A C008 C00E S001 -171.78(11) . . . . ?
C00A C008 C00E C00B -41.13(13) . . . . ?
C00A C008 C00E C00G 46.63(12) . . . . ?
C00A C008 C00H O006 38.45(17) . . . . ?
C00A C008 C00H O007 -141.39(16) . . . . ?
C00A C009 C00B C00E -65.52(11) . . . . ?
C00A C009 C00B C00K -168.14(14) . . . . ?
C00A C009 C00G F002 -54.41(15) . . . . ?
C00A C009 C00G F003 -178.61(12) . . . . ?
C00A C009 C00G C00E 65.08(11) . . . . ?
C00A C009 C00I C00C 4.7(2) . . . . ?
C00A C009 C00I C00M -175.81(13) . . . . ?
C00B C009 C00A C008 46.65(12) . . . . ?
C00B C009 C00G F002 -152.57(12) . . . . ?
C00B C009 C00G F003 83.23(14) . . . . ?
C00B C009 C00G C00E -33.08(10) . . . . ?
C00B C009 C00I C00C 131.60(15) . . . . ?
C00B C009 C00I C00M -49.0(2) . . . . ?
C00B C00E C00G F002 152.10(13) . . . . ?
C00B C00E C00G F003 -83.66(13) . . . . ?
C00B C00E C00G C009 33.38(10) . . . . ?
C00B C00K C00O S001 -4.4(2) . . . . ?
C00C C00F C00J C00N 1.4(2) . . . . ?
C00C C00F C00J C00Q -178.58(14) . . . . ?
C00C C00F C00P C00R 178.74(16) . . . . ?
C00C C00I C00M C00N 1.3(2) . . . . ?
C00D C008 C00A C009 115.86(12) . . . . ?
C00D C008 C00E S001 69.41(16) . . . . ?
C00D C008 C00E C00B -159.95(12) . . . . ?
C00D C008 C00E C00G -72.19(14) . . . . ?
C00D C008 C00H O006 162.92(12) . . . . ?
C00D C008 C00H O007 -16.92(19) . . . . ?
C00E S001 C00O C00K -10.47(15) . . . . ?
C00E C008 C00A C009 -3.85(12) . . . . ?
C00E C008 C00D O004 -36.74(17) . . . . ?
C00E C008 C00D O005 144.90(15) . . . . ?
C00E C008 C00H O006 -72.80(16) . . . . ?
C00E C008 C00H O007 107.35(17) . . . . ?
C00E C00B C00K C00O 19.37(18) . . . . ?
C00F C00C C00I C009 177.83(14) . . . . ?
C00F C00C C00I C00M -1.6(2) . . . . ?
C00F C00J C00N C00M -1.7(2) . . . . ?
C00F C00J C00Q C00S -0.3(2) . . . . ?
C00F C00P C00R C00S 0.0(3) . . . . ?
C00G C009 C00A C008 -40.30(13) . . . . ?
C00G C009 C00B C00E 32.80(10) . . . . ?
C00G C009 C00B C00K -69.82(16) . . . . ?
C00G C009 C00I C00C -119.28(16) . . . . ?
C00G C009 C00I C00M 60.2(2) . . . . ?
C00H C008 C00A C009 -124.32(12) . . . . ?
C00H C008 C00D O004 87.20(14) . . . . ?
C00H C008 C00D O005 -91.17(17) . . . . ?
C00H C008 C00E S001 -49.27(17) . . . . ?
C00H C008 C00E C00B 81.38(14) . . . . ?
C00H C008 C00E C00G 169.14(11) . . . . ?
C00I C009 C00A C008 -175.01(12) . . . . ?
C00I C009 C00B C00E 159.42(14) . . . . ?
C00I C009 C00B C00K 56.8(2) . . . . ?
C00I C009 C00G F002 78.53(17) . . . . ?
C00I C009 C00G F003 -45.7(2) . . . . ?
C00I C009 C00G C00E -161.99(13) . . . . ?
C00I C00C C00F C00J 0.3(2) . . . . ?
C00I C00C C00F C00P -179.52(15) . . . . ?
C00I C00M C00N C00J 0.3(3) . . . . ?
C00J C00F C00P C00R -1.0(3) . . . . ?
C00J C00Q C00S C00R -0.8(3) . . . . ?
C00K C00B C00E S001 -26.24(14) . . . . ?
C00K C00B C00E C008 -167.02(12) . . . . ?
C00K C00B C00E C00G 93.97(12) . . . . ?
C00L O004 C00D O005 5.9(2) . . . . ?
C00L O004 C00D C008 -172.43(12) . . . . ?
C00N C00J C00Q C00S 179.71(17) . . . . ?
C00O S001 C00E C008 149.54(13) . . . . ?
C00O S001 C00E C00B 21.11(11) . . . . ?
C00O S001 C00E C00G -75.37(12) . . . . ?
C00P C00F C00J C00N -178.82(15) . . . . ?
C00P C00F C00J C00Q 1.2(2) . . . . ?
C00P C00R C00S C00Q 1.0(3) . . . . ?
C00Q C00J C00N C00M 178.26(16) . . . . ?
C00T O006 C00H O007 -0.8(2) . . . . ?
C00T O006 C00H C008 179.32(15) . . . . ?
